data_1563880
loop_
_publ_author_name
'Lima, Francielle C.'
'Silva, Thayn\'a S.'
'Martins, Carlos H.G.'
'Gatto, Claudia C.'

_publ_section_title
;
 Synthesis, crystal structures and antimicrobial activity of dimeric
 copper(II) complexes with 2-hydroxyphenyl-ethylidene-dithiocarbazates
;
_journal_name_full 'Inorganica Chimica Acta'
_journal_page_first 464
_journal_page_last 472
_journal_paper_doi 10.1016/j.ica.2018.08.032
_journal_volume 483
_journal_year 2018
_chemical_formula_moiety 'C12 H14 N2 O S2'
_chemical_formula_sum 'C12 H14 N2 O S2'
_chemical_formula_weight 266.37
_space_group_crystal_system triclinic
_space_group_IT_number 2
_space_group_name_Hall '-P 1'
_space_group_name_H-M_alt 'P -1'
_atom_sites_solution_hydrogens mixed
_cell_angle_alpha 88.200(3)
_cell_angle_beta 83.616(2)
_cell_angle_gamma 78.528(3)
_cell_formula_units_Z 2
_cell_length_a 5.3817(3)
_cell_length_b 8.4286(4)
_cell_length_c 15.1859(7)
_cell_measurement_reflns_used 4553
_cell_measurement_temperature 296(2)
_cell_measurement_theta_max 26.12
_cell_measurement_theta_min 2.47
_cell_volume 670.86(6)
_computing_cell_refinement 'Bruker SAINT V8.18C (Bruker AXS Inc.)'
_computing_data_collection 'Bruker Instrument Service v2011.2.0.0'
_computing_data_reduction 'Bruker SAINT V8.18C (Bruker AXS Inc.)'
_computing_molecular_graphics 'Bruker SHELXTL'
_computing_publication_material 'Bruker SHELXTL'
_computing_structure_refinement 'SHELXL-2018/1 (Sheldrick, 2018)'
_computing_structure_solution 'SHELXS-97 (Sheldrick, 2008)'
_diffrn_ambient_temperature 296(2)
_diffrn_measured_fraction_theta_full 1.000
_diffrn_measured_fraction_theta_max 0.991
_diffrn_measurement_device_type 'Bruker APEX-II CCD'
_diffrn_measurement_method '\f and \w scans'
_diffrn_radiation_type MoK\a
_diffrn_radiation_wavelength 0.71073
_diffrn_reflns_av_R_equivalents 0.0294
_diffrn_reflns_av_unetI/netI 0.0310
_diffrn_reflns_Laue_measured_fraction_full 1.000
_diffrn_reflns_Laue_measured_fraction_max 0.991
_diffrn_reflns_limit_h_max 7
_diffrn_reflns_limit_h_min -7
_diffrn_reflns_limit_k_max 11
_diffrn_reflns_limit_k_min -11
_diffrn_reflns_limit_l_max 20
_diffrn_reflns_limit_l_min -19
_diffrn_reflns_number 13994
_diffrn_reflns_point_group_measured_fraction_full 1.000
_diffrn_reflns_point_group_measured_fraction_max 0.991
_diffrn_reflns_theta_full 25.242
_diffrn_reflns_theta_max 28.175
_diffrn_reflns_theta_min 1.349
_diffrn_source 'sealed tube'
_exptl_absorpt_coefficient_mu 0.382
_exptl_absorpt_correction_T_max 0.95
_exptl_absorpt_correction_T_min 0.87
_exptl_absorpt_correction_type multi-scan
_exptl_absorpt_process_details 'SADABS V2008/1 (Bruker AXS)'
_exptl_crystal_colour colourless
_exptl_crystal_density_diffrn 1.319
_exptl_crystal_description block
_exptl_crystal_F_000 280
_exptl_crystal_size_max 0.805
_exptl_crystal_size_mid 0.196
_exptl_crystal_size_min 0.140
_refine_diff_density_max 0.205
_refine_diff_density_min -0.296
_refine_diff_density_rms 0.048
_refine_ls_extinction_coef .
_refine_ls_extinction_method none
_refine_ls_goodness_of_fit_ref 1.109
_refine_ls_hydrogen_treatment mixed
_refine_ls_matrix_type full
_refine_ls_number_parameters 196
_refine_ls_number_reflns 3256
_refine_ls_number_restraints 0
_refine_ls_restrained_S_all 1.109
_refine_ls_R_factor_all 0.0721
_refine_ls_R_factor_gt 0.0435
_refine_ls_shift/su_max 0.049
_refine_ls_shift/su_mean 0.001
_refine_ls_structure_factor_coef Fsqd
_refine_ls_weighting_details 'w=1/[\s^2^(Fo^2^)+(0.0602P)^2^+0.0552P] where P=(Fo^2^+2Fc^2^)/3'
_refine_ls_weighting_scheme calc
_refine_ls_wR_factor_gt 0.1142
_refine_ls_wR_factor_ref 0.1297
_reflns_Friedel_coverage 0.000
_reflns_Friedel_fraction_full .
_reflns_Friedel_fraction_max .
_reflns_number_gt 2127
_reflns_number_total 3256
_reflns_threshold_expression 'I > 2\s(I)'
_cod_data_source_file ICA-2018-483-464.cif
_cod_data_source_block 3
_cod_database_code 1563880
_shelx_space_group_comment
;
The symmetry employed for this shelxl refinement is uniquely defined
by the following loop, which should always be used as a source of
symmetry information in preference to the above space-group names.
They are only intended as comments.
;
_shelx_estimated_absorpt_t_min 0.748
_shelx_estimated_absorpt_t_max 0.948

loop_
_space_group_symop_operation_xyz
'x, y, z'
'-x, -y, -z'

loop_
_atom_site_label
_atom_site_type_symbol
_atom_site_fract_x
_atom_site_fract_y
_atom_site_fract_z
_atom_site_U_iso_or_equiv
_atom_site_adp_type
_atom_site_occupancy
_atom_site_site_symmetry_order
_atom_site_calc_flag
_atom_site_refinement_flags_posn
_atom_site_refinement_flags_adp
_atom_site_refinement_flags_occupancy
_atom_site_disorder_assembly
_atom_site_disorder_group
S2 S 0.55251(11) 1.07921(6) 0.27279(3) 0.0606(2) Uani 1 1 d . . . . .
S1 S 0.30993(11) 1.15337(7) 0.10271(3) 0.0654(2) Uani 1 1 d . . . . .
C2 C 1.4703(5) 0.6474(3) 0.33679(18) 0.0712(7) Uani 1 1 d . . . . .
O1 O 1.0844(3) 0.8266(2) 0.32722(11) 0.0739(5) Uani 1 1 d . . . . .
C10 C 0.2578(5) 1.2193(3) 0.30680(15) 0.0627(6) Uani 1 1 d . . . . .
C9 C 0.5369(4) 1.0544(2) 0.16062(12) 0.0493(5) Uani 1 1 d . . . . .
N2 N 0.7314(3) 0.9426(2) 0.12255(11) 0.0534(4) Uani 1 1 d . . . . .
N1 N 0.9148(3) 0.86418(18) 0.17332(10) 0.0503(4) Uani 1 1 d . . . . .
C7 C 1.0988(4) 0.7526(2) 0.13873(13) 0.0505(5) Uani 1 1 d . . . . .
C6 C 1.2921(4) 0.6783(2) 0.19641(13) 0.0501(5) Uani 1 1 d . . . . .
C1 C 1.2786(4) 0.7182(2) 0.28584(14) 0.0555(5) Uani 1 1 d . . . . .
C3 C 1.6740(5) 0.5359(3) 0.30090(19) 0.0748(7) Uani 1 1 d . . . . .
C4 C 1.6924(5) 0.4933(3) 0.21368(18) 0.0719(7) Uani 1 1 d . . . . .
C5 C 1.5045(4) 0.5629(3) 0.16308(17) 0.0616(6) Uani 1 1 d . . . . .
C8 C 1.1194(5) 0.6990(3) 0.04549(16) 0.0877(8) Uani 1 1 d . . . . .
H8A H 0.952451 0.696677 0.029551 0.132 Uiso 1 1 calc R U . . .
H8B H 1.223926 0.592676 0.039559 0.132 Uiso 1 1 calc R U . . .
H8C H 1.194981 0.773171 0.007083 0.132 Uiso 1 1 calc R U . . .
C11 C 0.2082(7) 1.2144(5) 0.4034(2) 0.1301(15) Uani 1 1 d . . . . .
H11 H 0.376561 1.152873 0.414585 0.156 Uiso 1 1 calc R U . . .
C12B C 0.1754(11) 1.2900(9) 0.4632(3) 0.1238(19) Uani 0.7 1 d . . P . .
H12A H 0.085730 1.258283 0.514444 0.149 Uiso 0.7 1 calc R U P . .
H12B H 0.237535 1.385504 0.462343 0.149 Uiso 0.7 1 calc R U P . .
C12A C 0.109(3) 1.1741(16) 0.4577(7) 0.131(6) Uani 0.3 1 d . . P . .
H12C H 0.076470 1.233589 0.509648 0.157 Uiso 0.3 1 calc R U P . .
H12D H 0.050722 1.077691 0.455235 0.157 Uiso 0.3 1 calc R U P . .
H3 H 1.800(5) 0.492(3) 0.3347(16) 0.072(7) Uiso 1 1 d . . . . .
H4 H 1.845(5) 0.416(3) 0.1828(17) 0.083(7) Uiso 1 1 d . . . . .
H5 H 1.518(5) 0.540(3) 0.1015(17) 0.082(8) Uiso 1 1 d . . . . .
H2 H 1.452(5) 0.674(3) 0.3916(18) 0.085(8) Uiso 1 1 d . . . . .
H2A H 0.722(4) 0.927(2) 0.0643(15) 0.061(6) Uiso 1 1 d . . . . .
H1 H 1.001(5) 0.854(3) 0.2936(18) 0.077(9) Uiso 1 1 d . . . . .
H10A H 0.131(5) 1.181(3) 0.2799(15) 0.075(7) Uiso 1 1 d . . . . .
H10B H 0.281(5) 1.311(3) 0.2833(17) 0.077(8) Uiso 1 1 d . . . . .

loop_
_atom_site_aniso_label
_atom_site_aniso_U_11
_atom_site_aniso_U_22
_atom_site_aniso_U_33
_atom_site_aniso_U_23
_atom_site_aniso_U_13
_atom_site_aniso_U_12
S2 0.0596(4) 0.0661(3) 0.0471(3) -0.0074(2) -0.0073(2) 0.0117(3)
S1 0.0647(4) 0.0707(4) 0.0518(3) -0.0094(2) -0.0131(3) 0.0139(3)
C2 0.0682(16) 0.0757(15) 0.0667(15) -0.0022(12) -0.0189(13) -0.0005(12)
O1 0.0681(11) 0.0882(12) 0.0556(9) -0.0191(8) -0.0140(9) 0.0148(9)
C10 0.0621(15) 0.0657(15) 0.0507(12) -0.0082(11) -0.0010(11) 0.0089(12)
C9 0.0492(11) 0.0466(10) 0.0494(10) -0.0027(8) -0.0036(9) -0.0036(9)
N2 0.0530(10) 0.0563(9) 0.0456(9) -0.0054(7) -0.0060(8) 0.0030(8)
N1 0.0484(9) 0.0497(9) 0.0487(9) -0.0024(7) -0.0044(8) 0.0000(7)
C7 0.0474(11) 0.0501(10) 0.0512(11) -0.0059(8) 0.0001(9) -0.0050(9)
C6 0.0463(11) 0.0456(10) 0.0565(11) -0.0025(8) -0.0022(9) -0.0060(9)
C1 0.0509(12) 0.0527(11) 0.0607(12) -0.0047(9) -0.0070(10) -0.0039(9)
C3 0.0575(15) 0.0706(15) 0.093(2) 0.0056(13) -0.0230(14) 0.0037(12)
C4 0.0536(14) 0.0653(14) 0.0891(18) -0.0008(13) -0.0061(14) 0.0059(12)
C5 0.0558(13) 0.0558(12) 0.0683(14) -0.0050(11) -0.0023(12) -0.0009(10)
C8 0.0754(17) 0.113(2) 0.0573(13) -0.0232(13) -0.0107(12) 0.0294(15)
C11 0.125(3) 0.167(3) 0.0541(16) -0.016(2) -0.0045(18) 0.079(2)
C12B 0.122(4) 0.172(6) 0.059(3) -0.020(3) -0.004(3) 0.014(4)
C12A 0.232(15) 0.134(10) 0.049(5) -0.031(6) 0.034(7) -0.109(11)

loop_
_atom_type_symbol
_atom_type_description
_atom_type_scat_dispersion_real
_atom_type_scat_dispersion_imag
_atom_type_scat_source
C C 0.0033 0.0016 'International Tables Vol C Tables 4.2.6.8 and 6.1.1.4'
H H 0.0000 0.0000 'International Tables Vol C Tables 4.2.6.8 and 6.1.1.4'
N N 0.0061 0.0033 'International Tables Vol C Tables 4.2.6.8 and 6.1.1.4'
O O 0.0106 0.0060 'International Tables Vol C Tables 4.2.6.8 and 6.1.1.4'
S S 0.1246 0.1234 'International Tables Vol C Tables 4.2.6.8 and 6.1.1.4'

loop_
_geom_angle_atom_site_label_1
_geom_angle_atom_site_label_2
_geom_angle_atom_site_label_3
_geom_angle
_geom_angle_site_symmetry_1
_geom_angle_site_symmetry_3
C9 S2 C10 103.19(10) . .
C3 C2 C1 120.6(2) . .
C3 C2 H2 122.2(18) . .
C1 C2 H2 117.1(18) . .
C1 O1 H1 105(2) . .
C11 C10 S2 108.96(18) . .
C11 C10 H10A 110.9(14) . .
S2 C10 H10A 105.2(14) . .
C11 C10 H10B 116.4(17) . .
S2 C10 H10B 104.1(17) . .
H10A C10 H10B 111(2) . .
N2 C9 S1 121.39(15) . .
N2 C9 S2 113.31(14) . .
S1 C9 S2 125.30(11) . .
C9 N2 N1 119.15(16) . .
C9 N2 H2A 113.9(14) . .
N1 N2 H2A 127.0(14) . .
C7 N1 N2 120.14(16) . .
N1 C7 C6 116.89(17) . .
N1 C7 C8 123.15(19) . .
C6 C7 C8 119.96(17) . .
C1 C6 C5 116.51(19) . .
C1 C6 C7 122.90(17) . .
C5 C6 C7 120.59(19) . .
O1 C1 C2 116.4(2) . .
O1 C1 C6 123.13(19) . .
C2 C1 C6 120.5(2) . .
C2 C3 C4 120.4(2) . .
C2 C3 H3 119.9(16) . .
C4 C3 H3 119.7(16) . .
C5 C4 C3 119.3(2) . .
C5 C4 H4 117.2(15) . .
C3 C4 H4 123.4(15) . .
C4 C5 C6 122.7(2) . .
C4 C5 H5 120.9(15) . .
C6 C5 H5 116.2(15) . .
C7 C8 H8A 109.5 . .
C7 C8 H8B 109.5 . .
H8A C8 H8B 109.5 . .
C7 C8 H8C 109.5 . .
H8A C8 H8C 109.5 . .
H8B C8 H8C 109.5 . .
C12A C11 C12B 63.2(6) . .
C12A C11 C10 147.8(9) . .
C12B C11 C10 143.2(6) . .
C12A C11 H11 96.7 . .
C12B C11 H11 96.7 . .
C10 C11 H11 96.7 . .
C11 C12B C12A 54.6(6) . .
C11 C12B H12A 120.0 . .
C12A C12B H12A 65.4 . .
C11 C12B H12B 120.0 . .
C12A C12B H12B 174.6 . .
H12A C12B H12B 120.0 . .
C11 C12A C12B 62.2(7) . .
C11 C12A H12C 120.0 . .
C12B C12A H12C 57.8 . .
C11 C12A H12D 120.0 . .
C12B C12A H12D 177.8 . .
H12C C12A H12D 120.0 . .

loop_
_geom_bond_atom_site_label_1
_geom_bond_atom_site_label_2
_geom_bond_distance
_geom_bond_site_symmetry_2
S2 C9 1.7361(19) .
S2 C10 1.813(2) .
S1 C9 1.658(2) .
C2 C3 1.368(3) .
C2 C1 1.387(3) .
C2 H2 0.86(3) .
O1 C1 1.354(2) .
O1 H1 0.72(3) .
C10 C11 1.463(4) .
C10 H10A 0.95(2) .
C10 H10B 0.87(2) .
C9 N2 1.351(2) .
N2 N1 1.372(2) .
N2 H2A 0.91(2) .
N1 C7 1.299(2) .
C7 C6 1.466(3) .
C7 C8 1.485(3) .
C6 C1 1.400(3) .
C6 C5 1.403(3) .
C3 C4 1.371(4) .
C3 H3 0.91(3) .
C4 C5 1.366(3) .
C4 H4 1.02(3) .
C5 H5 0.95(3) .
C8 H8A 0.9600 .
C8 H8B 0.9600 .
C8 H8C 0.9600 .
C11 C12A 1.018(10) .
C11 C12B 1.104(6) .
C11 H11 0.9800 .
C12B C12A 1.114(10) .
C12B H12A 0.9300 .
C12B H12B 0.9300 .
C12A H12C 0.9300 .
C12A H12D 0.9300 .

loop_
_geom_hbond_atom_site_label_D
_geom_hbond_atom_site_label_H
_geom_hbond_atom_site_label_A
_geom_hbond_distance_DH
_geom_hbond_distance_HA
_geom_hbond_distance_DA
_geom_hbond_angle_DHA
_geom_hbond_site_symmetry_A
_geom_hbond_publ_flag
N2 H2A S1 0.91(2) 2.68(2) 3.5805(18) 173.8(17) 2_675 yes
O1 H1 N1 0.72(3) 1.93(3) 2.590(2) 153(3) . yes
O1 H1 S2 0.72(3) 2.80(3) 3.3764(19) 139(3) . yes

loop_
_geom_torsion_atom_site_label_1
_geom_torsion_atom_site_label_2
_geom_torsion_atom_site_label_3
_geom_torsion_atom_site_label_4
_geom_torsion
_geom_torsion_site_symmetry_1
_geom_torsion_site_symmetry_2
_geom_torsion_site_symmetry_3
_geom_torsion_site_symmetry_4
C9 S2 C10 C11 163.2(3) . . . .
C10 S2 C9 N2 -174.93(17) . . . .
C10 S2 C9 S1 4.63(18) . . . .
S1 C9 N2 N1 179.89(14) . . . .
S2 C9 N2 N1 -0.5(2) . . . .
C9 N2 N1 C7 177.77(18) . . . .
N2 N1 C7 C6 177.97(16) . . . .
N2 N1 C7 C8 -2.1(3) . . . .
N1 C7 C6 C1 2.7(3) . . . .
C8 C7 C6 C1 -177.3(2) . . . .
N1 C7 C6 C5 -176.62(19) . . . .
C8 C7 C6 C5 3.5(3) . . . .
C3 C2 C1 O1 179.8(2) . . . .
C3 C2 C1 C6 -0.8(4) . . . .
C5 C6 C1 O1 -179.6(2) . . . .
C7 C6 C1 O1 1.1(3) . . . .
C5 C6 C1 C2 1.0(3) . . . .
C7 C6 C1 C2 -178.3(2) . . . .
C1 C2 C3 C4 0.4(4) . . . .
C2 C3 C4 C5 -0.2(4) . . . .
C3 C4 C5 C6 0.5(4) . . . .
C1 C6 C5 C4 -0.9(3) . . . .
C7 C6 C5 C4 178.41(19) . . . .
S2 C10 C11 C12A -102.1(18) . . . .
S2 C10 C11 C12B 122.7(8) . . . .
C10 C11 C12B C12A 155.1(12) . . . .
C10 C11 C12A C12B -151.8(12) . . . .
